data_4020852
loop_
_publ_author_name
'Veejendra K. Yadav'
'K. Ganesh Babu'
'Masood Parvez'

_publ_section_title
;
 Do the Electronic Effects of Sulfur Indeed Control the
 \p-Selectivity of \g-Sulfenyl Enones? An Investigation
;
_journal_name_full 'Journal of Organic Chemistry'
_journal_page_first 3866
_journal_page_last 3874
_journal_paper_doi 10.1021/jo034608c
_journal_volume 69
_journal_year 2004
_chemical_formula_sum 'C23 H25 Br O4 S'
_chemical_formula_weight 477.40
_space_group_IT_number 2
_symmetry_cell_setting triclinic
_symmetry_space_group_name_Hall '-P 1'
_symmetry_space_group_name_H-M 'P -1'
_cell_angle_alpha 69.202(13)
_cell_angle_beta 73.85(2)
_cell_angle_gamma 81.188(8)
_cell_formula_units_Z 2
_cell_length_a 10.4099(16)
_cell_length_b 10.5000(6)
_cell_length_c 11.026(4)
_cell_measurement_temperature 173(2)
_cell_volume 1080.2(4)
_diffrn_ambient_temperature 173(2)
_exptl_crystal_density_diffrn 1.468
_cod_database_code 4020852

loop_
_symmetry_equiv_pos_as_xyz
'x, y, z'
'-x, -y, -z'

loop_
_atom_site_label
_atom_site_type_symbol
_atom_site_fract_x
_atom_site_fract_y
_atom_site_fract_z
_atom_site_U_iso_or_equiv
_atom_site_adp_type
_atom_site_occupancy
_atom_site_symmetry_multiplicity
_atom_site_calc_flag
_atom_site_refinement_flags
_atom_site_disorder_assembly
_atom_site_disorder_group
Br1 Br 0.28518(3) 0.60158(3) 0.98093(3) 0.03570(10) Uani 1 1 d . . .
S1 S 0.97762(6) 1.27564(6) 0.27945(6) 0.02267(14) Uani 1 1 d . . .
O1 O 0.74748(15) 1.06009(16) 0.81455(16) 0.0238(4) Uani 1 1 d . . .
O2 O 0.62081(17) 1.19346(17) 0.67627(18) 0.0323(4) Uani 1 1 d . . .
O3 O 0.90612(18) 1.15292(17) 0.33116(18) 0.0332(4) Uani 1 1 d . . .
O4 O 1.07230(18) 1.30258(18) 0.15154(17) 0.0326(4) Uani 1 1 d . . .
C1 C 1.0670(2) 1.2734(2) 0.4024(2) 0.0189(5) Uani 1 1 d . . .
C2 C 1.1664(2) 1.1470(2) 0.4121(2) 0.0218(5) Uani 1 1 d . . .
H2A H 1.1159 1.0634 0.4557 0.026 Uiso 1 1 calc R . .
H2B H 1.2155 1.1482 0.3209 0.026 Uiso 1 1 calc R . .
C3 C 1.2674(2) 1.1429(2) 0.4918(3) 0.0255(5) Uani 1 1 d . . .
H3A H 1.2196 1.1286 0.5864 0.031 Uiso 1 1 calc R . .
H3B H 1.3335 1.0648 0.4891 0.031 Uiso 1 1 calc R . .
C4 C 1.3408(2) 1.2744(3) 0.4363(3) 0.0302(6) Uani 1 1 d . . .
H4A H 1.4004 1.2705 0.4938 0.036 Uiso 1 1 calc R . .
H4B H 1.3971 1.2837 0.3453 0.036 Uiso 1 1 calc R . .
C5 C 1.2411(2) 1.3974(3) 0.4311(3) 0.0273(6) Uani 1 1 d . . .
H5A H 1.2902 1.4820 0.3920 0.033 Uiso 1 1 calc R . .
H5B H 1.1899 1.3916 0.5230 0.033 Uiso 1 1 calc R . .
C6 C 1.1442(2) 1.4036(2) 0.3470(2) 0.0229(5) Uani 1 1 d . . .
H6A H 1.1951 1.4154 0.2537 0.027 Uiso 1 1 calc R . .
H6B H 1.0799 1.4836 0.3461 0.027 Uiso 1 1 calc R . .
C7 C 0.9648(2) 1.2686(2) 0.5305(2) 0.0186(5) Uani 1 1 d . . .
H7 H 0.9157 1.3518 0.5342 0.022 Uiso 1 1 calc R . .
C8 C 0.9366(2) 1.1608(2) 0.6378(2) 0.0202(5) Uani 1 1 d . . .
H8 H 0.9773 1.0749 0.6324 0.024 Uiso 1 1 calc R . .
C9 C 0.8452(2) 1.1642(2) 0.7674(2) 0.0231(5) Uani 1 1 d . . .
H9 H 0.7985 1.2567 0.7571 0.028 Uiso 1 1 calc R . .
C10 C 0.9202(3) 1.1253(3) 0.8752(3) 0.0333(6) Uani 1 1 d . . .
H10A H 0.8570 1.1228 0.9604 0.050 Uiso 1 1 calc R . .
H10B H 0.9861 1.1928 0.8520 0.050 Uiso 1 1 calc R . .
H10C H 0.9664 1.0351 0.8834 0.050 Uiso 1 1 calc R . .
C11 C 0.6420(2) 1.0875(2) 0.7602(2) 0.0228(5) Uani 1 1 d . . .
C12 C 0.5545(2) 0.9699(2) 0.8173(2) 0.0223(5) Uani 1 1 d . . .
C13 C 0.5802(2) 0.8540(3) 0.9205(2) 0.0278(6) Uani 1 1 d . . .
H13 H 0.6537 0.8494 0.9575 0.033 Uiso 1 1 calc R . .
C14 C 0.4990(3) 0.7452(3) 0.9695(3) 0.0302(6) Uani 1 1 d . . .
H14 H 0.5159 0.6662 1.0405 0.036 Uiso 1 1 calc R . .
C15 C 0.3935(2) 0.7525(2) 0.9145(2) 0.0248(6) Uani 1 1 d . . .
C16 C 0.3653(2) 0.8669(3) 0.8120(2) 0.0280(6) Uani 1 1 d . . .
H16 H 0.2916 0.8707 0.7756 0.034 Uiso 1 1 calc R . .
C17 C 0.4464(2) 0.9755(3) 0.7638(2) 0.0260(6) Uani 1 1 d . . .
H17 H 0.4283 1.0547 0.6935 0.031 Uiso 1 1 calc R . .
C18 C 0.8581(2) 1.4156(2) 0.2699(2) 0.0202(5) Uani 1 1 d . . .
C19 C 0.7302(2) 1.3959(3) 0.3522(2) 0.0263(6) Uani 1 1 d . . .
H19 H 0.7077 1.3091 0.4166 0.032 Uiso 1 1 calc R . .
C20 C 0.6360(3) 1.5051(3) 0.3390(3) 0.0328(6) Uani 1 1 d . . .
H20 H 0.5478 1.4931 0.3946 0.039 Uiso 1 1 calc R . .
C21 C 0.6688(3) 1.6314(3) 0.2457(3) 0.0326(6) Uani 1 1 d . . .
H21 H 0.6036 1.7059 0.2381 0.039 Uiso 1 1 calc R . .
C22 C 0.7965(3) 1.6494(3) 0.1633(3) 0.0293(6) Uani 1 1 d . . .
H22 H 0.8190 1.7362 0.0990 0.035 Uiso 1 1 calc R . .
C23 C 0.8917(2) 1.5411(2) 0.1746(2) 0.0241(5) Uani 1 1 d . . .
H23 H 0.9792 1.5527 0.1175 0.029 Uiso 1 1 calc R . .

loop_
_atom_site_aniso_label
_atom_site_aniso_U_11
_atom_site_aniso_U_22
_atom_site_aniso_U_33
_atom_site_aniso_U_23
_atom_site_aniso_U_13
_atom_site_aniso_U_12
Br1 0.03921(18) 0.03568(16) 0.03174(17) -0.00565(11) -0.00718(12) -0.01694(12)
S1 0.0276(3) 0.0208(3) 0.0218(3) -0.0080(2) -0.0108(3) 0.0036(3)
O1 0.0176(9) 0.0234(9) 0.0252(9) -0.0004(7) -0.0055(7) -0.0040(7)
O2 0.0253(10) 0.0258(9) 0.0354(10) 0.0044(8) -0.0101(8) -0.0011(8)
O3 0.0442(11) 0.0219(9) 0.0419(11) -0.0097(8) -0.0254(9) -0.0001(8)
O4 0.0341(11) 0.0425(11) 0.0216(10) -0.0148(8) -0.0095(8) 0.0120(9)
C1 0.0216(13) 0.0165(11) 0.0188(12) -0.0050(9) -0.0082(10) 0.0024(10)
C2 0.0245(13) 0.0192(12) 0.0211(13) -0.0079(10) -0.0059(10) 0.0039(10)
C3 0.0210(13) 0.0252(13) 0.0276(14) -0.0070(10) -0.0074(11) 0.0056(11)
C4 0.0204(14) 0.0358(15) 0.0330(15) -0.0088(12) -0.0079(11) -0.0005(11)
C5 0.0240(14) 0.0251(13) 0.0323(14) -0.0075(11) -0.0065(11) -0.0050(11)
C6 0.0235(13) 0.0197(12) 0.0217(13) -0.0020(10) -0.0063(10) -0.0007(10)
C7 0.0163(12) 0.0185(11) 0.0226(12) -0.0085(10) -0.0072(10) 0.0037(10)
C8 0.0184(12) 0.0195(12) 0.0239(13) -0.0093(10) -0.0043(10) -0.0012(10)
C9 0.0217(13) 0.0240(12) 0.0223(13) -0.0057(10) -0.0037(10) -0.0058(10)
C10 0.0295(15) 0.0465(17) 0.0250(14) -0.0122(12) -0.0042(11) -0.0090(13)
C11 0.0175(13) 0.0262(13) 0.0215(13) -0.0072(11) -0.0014(10) 0.0006(10)
C12 0.0174(12) 0.0259(13) 0.0205(13) -0.0069(10) -0.0024(10) 0.0014(10)
C13 0.0219(13) 0.0327(14) 0.0269(14) -0.0027(11) -0.0122(11) -0.0019(11)
C14 0.0320(15) 0.0287(14) 0.0262(14) 0.0005(11) -0.0127(12) -0.0041(12)
C15 0.0245(14) 0.0247(13) 0.0238(13) -0.0077(10) -0.0014(11) -0.0063(11)
C16 0.0212(13) 0.0365(15) 0.0264(14) -0.0080(11) -0.0094(11) -0.0011(11)
C17 0.0235(14) 0.0275(13) 0.0234(13) -0.0028(10) -0.0090(11) 0.0011(11)
C18 0.0209(13) 0.0219(12) 0.0193(12) -0.0058(10) -0.0090(10) -0.0003(10)
C19 0.0257(14) 0.0330(14) 0.0204(13) -0.0069(11) -0.0069(11) -0.0050(12)
C20 0.0184(13) 0.0545(18) 0.0294(15) -0.0216(13) -0.0055(11) 0.0042(13)
C21 0.0291(15) 0.0373(15) 0.0402(17) -0.0206(13) -0.0207(13) 0.0144(12)
C22 0.0355(16) 0.0212(13) 0.0348(15) -0.0059(11) -0.0203(13) 0.0017(12)
C23 0.0206(13) 0.0274(13) 0.0239(13) -0.0049(10) -0.0085(10) -0.0033(11)

loop_
_geom_bond_atom_site_label_1
_geom_bond_atom_site_label_2
_geom_bond_distance
_geom_bond_site_symmetry_2
_geom_bond_publ_flag
Br1 C15 1.893(2) . ?
S1 O4 1.4386(19) . ?
S1 O3 1.4406(17) . ?
S1 C18 1.767(2) . ?
S1 C1 1.837(2) . ?
O1 C11 1.339(3) . ?
O1 C9 1.464(3) . ?
O2 C11 1.204(3) . ?
C1 C7 1.503(3) . ?
C1 C6 1.536(3) . ?
C1 C2 1.544(3) . ?
C2 C3 1.533(3) . ?
C3 C4 1.526(3) . ?
C4 C5 1.523(4) . ?
C5 C6 1.529(3) . ?
C7 C8 1.314(3) . ?
C8 C9 1.489(3) . ?
C9 C10 1.505(4) . ?
C11 C12 1.491(3) . ?
C12 C13 1.391(3) . ?
C12 C17 1.394(3) . ?
C13 C14 1.384(3) . ?
C14 C15 1.375(4) . ?
C15 C16 1.386(3) . ?
C16 C17 1.383(3) . ?
C18 C19 1.385(3) . ?
C18 C23 1.384(3) . ?
C19 C20 1.384(4) . ?
C20 C21 1.382(4) . ?
C21 C22 1.382(4) . ?
C22 C23 1.383(4) . ?
